data_7719415
loop_
_publ_author_name
'Kelly, Conor T.'
'Cuza, Emmelyne'
'Pasquetti, Eoin'
'Quinn, Niall'
'Griffin, Michael'
'Nockemann, Peter'
'M&#xfc;ller-Bunz, Helge'
'Bruno-Colmenarez, Julia'
'Felton, Solveig'
'Lada, Zoi G.'
'Morgan, Grace G.'

_publ_section_title
;
 Symmetric and asymmetric ligands for Fe<sup>III</sup> spin crossover -
 the influence of the <i>C</i><sub>2</sub> axis.
;
_journal_issue 38
_journal_name_full 'Dalton transactions (Cambridge, England : 2003)'
_journal_page_first 14522
_journal_page_last 14532
_journal_paper_doi 10.1039/d5dt01833a
_journal_volume 54
_journal_year 2025
_chemical_formula_moiety 'C25 H34 Fe N4 O4, N O3, C H4 O'
_chemical_formula_sum 'C26 H38 Fe N5 O8'
_chemical_formula_weight 604.46
_space_group_crystal_system monoclinic
_space_group_IT_number 14
_space_group_name_Hall '-P 2ybc'
_space_group_name_H-M_alt 'P 1 21/c 1'
_atom_sites_solution_hydrogens mixed
_audit_creation_date 2025-04-03
_audit_creation_method
;
Olex2 1.5
(compiled 2025.03.06 svn.red2d20d0 for OlexSys, GUI svn.r7188)
;
_audit_update_record
;
2025-06-26 deposited with the CCDC.	2025-09-05 downloaded from the CCDC.
;
_cell_angle_alpha 90
_cell_angle_beta 103.876(2)
_cell_angle_gamma 90
_cell_formula_units_Z 4
_cell_length_a 12.1749(2)
_cell_length_b 15.7744(3)
_cell_length_c 15.1118(3)
_cell_measurement_reflns_used 20053
_cell_measurement_temperature 114(2)
_cell_measurement_theta_max 28.8360
_cell_measurement_theta_min 1.8820
_cell_volume 2817.55(9)
_computing_cell_refinement 'CrysAlisPro 1.171.42.49 (Rigaku OD, 2022)'
_computing_data_collection 'CrysAlisPro 1.171.42.49 (Rigaku OD, 2022)'
_computing_data_reduction 'CrysAlisPro 1.171.42.49 (Rigaku OD, 2022)'
_computing_molecular_graphics 'Olex2 1.5 (Dolomanov et al., 2009)'
_computing_publication_material 'Olex2 1.5 (Dolomanov et al., 2009)'
_computing_structure_refinement 'SHELXL 2019/3 (Sheldrick, 2015)'
_computing_structure_solution 'SHELXT 2018/2 (Sheldrick, 2018)'
_diffrn_ambient_temperature 114(2)
_diffrn_detector_area_resol_mean 10.3196
_diffrn_detector_type Atlas
_diffrn_measured_fraction_theta_full 1.000
_diffrn_measured_fraction_theta_max 0.945
_diffrn_measurement_details
;
List of Runs (angles in degrees, time in seconds):

  # Type    Start    End  Width  t~exp~   \w     \q     \k     \f   Frames
#--------------------------------------------------------------------------
  1  \w     26.00  52.00   1.00   25.86    --   10.37-110.00 108.00   26
  2  \w      2.00  28.00   1.00   25.86    --   -9.98 -99.00 -60.00   26
  3  \w    -15.00  48.00   1.00   25.86    --   10.37 -99.00-120.00   63
  4  \w    -37.00  43.00   1.00   25.86    --   10.37 -77.00  30.00   80
  5  \w    -12.00  44.00   1.00   25.86    --   10.37 -99.00 -30.00   56
  6  \w    -27.00  23.00   1.00   25.86    --   -9.98 -77.00-180.00   50
  7  \w     33.00  69.00   1.00   25.86    --   10.37  57.00-150.00   36
  8  \w    -12.00  83.00   1.00   25.86    --   10.37  37.00  90.00   95
  9  \w    -13.00  82.00   1.00   25.86    --   10.37  37.00   0.00   95
 10  \w    -10.00  74.00   1.00   25.86    --   10.37  37.00-180.00   84
 11  \w     50.00  76.00   1.00   25.86    --   10.37-140.00 -39.40   26
 12  \w     22.00  87.00   1.00   25.86    --   10.37-155.00-170.01   65
;
_diffrn_measurement_device 'four-circle diffractometer'
_diffrn_measurement_device_type 'SuperNova, Dual, Cu at home/near, Atlas'
_diffrn_measurement_method '\w scans'
_diffrn_radiation_type MoK\a
_diffrn_radiation_wavelength 0.71073
_diffrn_reflns_av_R_equivalents 0.0645
_diffrn_reflns_av_unetI/netI 0.0396
_diffrn_reflns_Laue_measured_fraction_full 1.000
_diffrn_reflns_Laue_measured_fraction_max 0.945
_diffrn_reflns_limit_h_max 16
_diffrn_reflns_limit_h_min -16
_diffrn_reflns_limit_k_max 20
_diffrn_reflns_limit_k_min -21
_diffrn_reflns_limit_l_max 20
_diffrn_reflns_limit_l_min -18
_diffrn_reflns_number 55060
_diffrn_reflns_point_group_measured_fraction_full 1.000
_diffrn_reflns_point_group_measured_fraction_max 0.945
_diffrn_reflns_theta_full 25.242
_diffrn_reflns_theta_max 29.102
_diffrn_reflns_theta_min 1.723
_exptl_absorpt_coefficient_mu 0.592
_exptl_absorpt_correction_T_max 1.000
_exptl_absorpt_correction_T_min 0.676
_exptl_absorpt_correction_type gaussian
_exptl_absorpt_process_details
;
CrysAlisPro 1.171.42.49 (Rigaku Oxford Diffraction, 2022)
Numerical absorption correction based on gaussian integration over
a multifaceted crystal model
Empirical absorption correction using spherical harmonics,
implemented in SCALE3 ABSPACK scaling algorithm.
;
_exptl_crystal_colour 'metallic dark black'
_exptl_crystal_density_diffrn 1.425
_exptl_crystal_description block
_exptl_crystal_F_000 1276
_exptl_crystal_size_max 0.26
_exptl_crystal_size_mid 0.15
_exptl_crystal_size_min 0.07
_refine_diff_density_max 0.492
_refine_diff_density_min -0.428
_refine_diff_density_rms 0.072
_refine_ls_extinction_method none
_refine_ls_goodness_of_fit_ref 1.065
_refine_ls_hydrogen_treatment mixed
_refine_ls_matrix_type full
_refine_ls_number_parameters 376
_refine_ls_number_reflns 7156
_refine_ls_number_restraints 0
_refine_ls_restrained_S_all 1.065
_refine_ls_R_factor_all 0.0553
_refine_ls_R_factor_gt 0.0391
_refine_ls_shift/su_max 0.002
_refine_ls_shift/su_mean 0.000
_refine_ls_structure_factor_coef Fsqd
_refine_ls_weighting_details 'w=1/[\s^2^(Fo^2^)+(0.0261P)^2^+2.5005P] where P=(Fo^2^+2Fc^2^)/3'
_refine_ls_weighting_scheme calc
_refine_ls_wR_factor_gt 0.0806
_refine_ls_wR_factor_ref 0.0875
_reflns_Friedel_coverage 0.000
_reflns_number_gt 5791
_reflns_number_total 7156
_reflns_threshold_expression 'I > 2\s(I)'
_cod_data_source_file d5dt01833a2.cif
_cod_data_source_block 2-8_mor1874
_cod_depositor_comments 'Adding full bibliography for 7719387--7719420.cif.'
_cod_database_code 7719415
_shelx_shelxl_version_number 2019/3
_chemical_oxdiff_formula C26MnN5O8
_chemical_oxdiff_usercomment 'EP175_1_Eoin Pasquetti_Morgan'
_shelx_space_group_comment
;
The symmetry employed for this shelxl refinement is uniquely defined
by the following loop, which should always be used as a source of
symmetry information in preference to the above space-group names.
They are only intended as comments.
;
_shelx_estimated_absorpt_t_max 0.960
_shelx_estimated_absorpt_t_min 0.861
_olex2_refinement_description
;
1. Fixed Uiso
 At 1.2 times of:
  All C(H) groups, All C(H,H) groups
 At 1.5 times of:
  All C(H,H,H) groups
2.a Secondary CH2 refined with riding coordinates:
 C16(H16A,H16B), C15(H15A,H15B), C14(H14A,H14B), C13(H13A,H13B), C12(H12A,
 H12B), C11(H11A,H11B), C10(H10A,H10B), C24(H24A,H24B), C7(H7A,H7B)
2.b Aromatic/amide H refined with riding coordinates:
 C19(H19), C20(H20), C21(H21), C9(H9), C5(H5), C4(H4), C3(H3A), C17(H17)
2.c Idealised Me refined as rotating group:
 C25(H25A,H25B,H25C), C8(H8A,H8B,H8C), C26(H26A,H26B,H26C)
;
_olex2_submission_special_instructions 'No special instructions were received'
_oxdiff_exptl_absorpt_empirical_details
;
Empirical correction (ABSPACK) includes:
- Absorption correction using spherical harmonics
- Frame scaling
;
_oxdiff_exptl_absorpt_empirical_full_max 1.852
_oxdiff_exptl_absorpt_empirical_full_min 0.497

loop_
_space_group_symop_operation_xyz
'x, y, z'
'-x, y+1/2, -z+1/2'
'-x, -y, -z'
'x, -y-1/2, z-1/2'

loop_
_atom_site_label
_atom_site_type_symbol
_atom_site_fract_x
_atom_site_fract_y
_atom_site_fract_z
_atom_site_U_iso_or_equiv
_atom_site_adp_type
_atom_site_occupancy
_atom_site_site_symmetry_order
_atom_site_calc_flag
_atom_site_refinement_flags_posn
_atom_site_refinement_flags_adp
_atom_site_refinement_flags_occupancy
_atom_site_disorder_assembly
_atom_site_disorder_group
Fe Fe 0.70613(2) 0.57561(2) 0.74318(2) 0.01120(7) Uani 1 1 d . . . . .
O4 O 0.72001(10) 0.51038(7) 0.63793(8) 0.0141(2) Uani 1 1 d . . . . .
N1 N 0.85416(12) 0.51527(10) 0.81977(10) 0.0158(3) Uani 1 1 d . . . . .
C23 C 0.68710(14) 0.52964(11) 0.55046(11) 0.0129(3) Uani 1 1 d . . . . .
O3 O 0.84014(11) 0.44833(9) 0.53010(8) 0.0204(3) Uani 1 1 d . . . . .
N4 N 0.55247(12) 0.62381(9) 0.65904(10) 0.0136(3) Uani 1 1 d . . . . .
C18 C 0.59176(14) 0.58071(11) 0.51416(11) 0.0130(3) Uani 1 1 d . . . . .
O1 O 0.62564(10) 0.50735(8) 0.80990(8) 0.0157(3) Uani 1 1 d . . . . .
N3 N 0.70143(12) 0.68137(9) 0.83205(10) 0.0145(3) Uani 1 1 d . . . . .
C19 C 0.55349(15) 0.59084(11) 0.41927(12) 0.0164(4) Uani 1 1 d . . . . .
H19 H 0.486761 0.622659 0.395215 0.020 Uiso 1 1 calc R U . . .
O2 O 0.46071(10) 0.44526(8) 0.87302(9) 0.0197(3) Uani 1 1 d . . . . .
N2 N 0.84156(12) 0.65708(10) 0.71661(10) 0.0158(3) Uani 1 1 d . . . . .
C20 C 0.61138(16) 0.55533(12) 0.36101(12) 0.0188(4) Uani 1 1 d . . . . .
H20 H 0.584956 0.562678 0.297034 0.023 Uiso 1 1 calc R U . . .
O5 O 0.88546(12) 0.63789(9) 0.99293(9) 0.0272(3) Uani 1 1 d . . . . .
N5 N 0.88026(13) 0.69251(10) 1.05261(10) 0.0207(3) Uani 1 1 d . . . . .
C21 C 0.70971(15) 0.50816(12) 0.39637(12) 0.0182(4) Uani 1 1 d . . . . .
H21 H 0.751238 0.485113 0.356241 0.022 Uiso 1 1 calc R U . . .
O6 O 0.79404(11) 0.73827(9) 1.04310(9) 0.0225(3) Uani 1 1 d . . . . .
C22 C 0.74659(14) 0.49495(11) 0.48901(12) 0.0155(3) Uani 1 1 d . . . . .
O7 O 0.96109(14) 0.70176(12) 1.11942(11) 0.0450(5) Uani 1 1 d . . . . .
C9 C 0.85930(15) 0.45456(12) 0.87761(12) 0.0173(4) Uani 1 1 d . . . . .
H9 H 0.932082 0.432542 0.905190 0.021 Uiso 1 1 calc R U . . .
O8 O 0.71673(12) 0.33274(9) 0.66159(10) 0.0264(3) Uani 1 1 d . . . . .
C6 C 0.76363(15) 0.41714(11) 0.90405(12) 0.0172(4) Uani 1 1 d . . . . .
C5 C 0.78508(17) 0.34853(12) 0.96620(13) 0.0243(4) Uani 1 1 d . . . . .
H5 H 0.860075 0.327815 0.987286 0.029 Uiso 1 1 calc R U . . .
C4 C 0.69885(18) 0.31176(13) 0.99621(13) 0.0261(4) Uani 1 1 d . . . . .
H4 H 0.713804 0.264977 1.036919 0.031 Uiso 1 1 calc R U . . .
C3 C 0.58828(17) 0.34328(12) 0.96674(12) 0.0212(4) Uani 1 1 d . . . . .
H3A H 0.528885 0.318609 0.988888 0.025 Uiso 1 1 calc R U . . .
C2 C 0.56523(15) 0.40982(11) 0.90586(11) 0.0158(3) Uani 1 1 d . . . . .
C1 C 0.65237(15) 0.44673(11) 0.87062(11) 0.0138(3) Uani 1 1 d . . . . .
C17 C 0.52473(14) 0.61775(10) 0.57154(12) 0.0141(3) Uani 1 1 d . . . . .
H17 H 0.452875 0.639853 0.541494 0.017 Uiso 1 1 calc R U . . .
C16 C 0.46312(15) 0.65485(12) 0.70240(13) 0.0188(4) Uani 1 1 d . . . . .
H16A H 0.437295 0.607160 0.734895 0.023 Uiso 1 1 calc R U . . .
H16B H 0.397697 0.674158 0.654164 0.023 Uiso 1 1 calc R U . . .
C15 C 0.50117(15) 0.72692(12) 0.76913(13) 0.0197(4) Uani 1 1 d . . . . .
H15A H 0.530626 0.773483 0.737422 0.024 Uiso 1 1 calc R U . . .
H15B H 0.434776 0.748894 0.788992 0.024 Uiso 1 1 calc R U . . .
C14 C 0.59131(15) 0.70175(12) 0.85234(12) 0.0183(4) Uani 1 1 d . . . . .
H14A H 0.602258 0.748719 0.897058 0.022 Uiso 1 1 calc R U . . .
H14B H 0.564733 0.651710 0.880830 0.022 Uiso 1 1 calc R U . . .
C13 C 0.75694(16) 0.75616(12) 0.80313(13) 0.0205(4) Uani 1 1 d . . . . .
H13A H 0.771433 0.799587 0.851843 0.025 Uiso 1 1 calc R U . . .
H13B H 0.707825 0.781326 0.747532 0.025 Uiso 1 1 calc R U . . .
C12 C 0.86695(16) 0.72680(12) 0.78421(13) 0.0202(4) Uani 1 1 d . . . . .
H12A H 0.904051 0.774273 0.759856 0.024 Uiso 1 1 calc R U . . .
H12B H 0.918691 0.706504 0.841172 0.024 Uiso 1 1 calc R U . . .
C11 C 0.94012(15) 0.60099(13) 0.71910(13) 0.0216(4) Uani 1 1 d . . . . .
H11A H 1.007699 0.635750 0.718689 0.026 Uiso 1 1 calc R U . . .
H11B H 0.924625 0.564119 0.664503 0.026 Uiso 1 1 calc R U . . .
C10 C 0.96252(15) 0.54654(13) 0.80503(14) 0.0233(4) Uani 1 1 d . . . . .
H10A H 1.011454 0.497986 0.798406 0.028 Uiso 1 1 calc R U . . .
H10B H 1.002177 0.580534 0.858198 0.028 Uiso 1 1 calc R U . . .
C24 C 0.90036(18) 0.40695(13) 0.47220(14) 0.0256(4) Uani 1 1 d . . . . .
H24A H 0.929290 0.449100 0.434854 0.031 Uiso 1 1 calc R U . . .
H24B H 0.850061 0.366966 0.430829 0.031 Uiso 1 1 calc R U . . .
C25 C 0.9972(2) 0.35986(15) 0.53336(16) 0.0368(5) Uani 1 1 d . . . . .
H25A H 1.046973 0.337137 0.496858 0.055 Uiso 1 1 calc R U . . .
H25B H 0.967442 0.313122 0.563448 0.055 Uiso 1 1 calc R U . . .
H25C H 1.040108 0.398703 0.579531 0.055 Uiso 1 1 calc R U . . .
C7 C 0.37259(16) 0.42172(13) 0.91629(13) 0.0223(4) Uani 1 1 d . . . . .
H7A H 0.395271 0.434794 0.982237 0.027 Uiso 1 1 calc R U . . .
H7B H 0.356971 0.360202 0.908855 0.027 Uiso 1 1 calc R U . . .
C8 C 0.26935(17) 0.47174(15) 0.87137(15) 0.0308(5) Uani 1 1 d . . . . .
H8A H 0.244278 0.454948 0.807254 0.046 Uiso 1 1 calc R U . . .
H8B H 0.287566 0.532351 0.875118 0.046 Uiso 1 1 calc R U . . .
H8C H 0.208813 0.460587 0.902435 0.046 Uiso 1 1 calc R U . . .
C26 C 0.8145(2) 0.29442(16) 0.71412(16) 0.0367(5) Uani 1 1 d . . . . .
H26A H 0.825052 0.238961 0.688112 0.055 Uiso 1 1 calc R U . . .
H26B H 0.806808 0.287048 0.776737 0.055 Uiso 1 1 calc R U . . .
H26C H 0.880168 0.330426 0.714280 0.055 Uiso 1 1 calc R U . . .
H2 H 0.8242(17) 0.6797(13) 0.6609(15) 0.017(5) Uiso 1 1 d . . . . .
H3 H 0.7426(18) 0.6643(14) 0.8838(15) 0.021(6) Uiso 1 1 d . . . . .
H8 H 0.727(2) 0.3858(19) 0.6555(19) 0.052(8) Uiso 1 1 d . . . . .

loop_
_atom_site_aniso_label
_atom_site_aniso_U_11
_atom_site_aniso_U_22
_atom_site_aniso_U_33
_atom_site_aniso_U_23
_atom_site_aniso_U_13
_atom_site_aniso_U_12
Fe 0.01125(12) 0.01233(12) 0.01027(12) 0.00053(9) 0.00309(9) 0.00041(9)
O4 0.0155(6) 0.0151(6) 0.0110(6) 0.0010(5) 0.0019(5) 0.0027(5)
N1 0.0129(7) 0.0202(8) 0.0141(7) -0.0008(6) 0.0030(6) 0.0011(6)
C23 0.0135(8) 0.0133(8) 0.0113(8) -0.0004(6) 0.0016(6) -0.0032(6)
O3 0.0195(6) 0.0274(7) 0.0153(6) -0.0016(5) 0.0060(5) 0.0088(6)
N4 0.0126(7) 0.0121(7) 0.0164(7) 0.0003(6) 0.0043(6) 0.0011(6)
C18 0.0125(8) 0.0114(8) 0.0144(8) 0.0010(6) 0.0017(6) -0.0034(6)
O1 0.0148(6) 0.0173(6) 0.0153(6) 0.0056(5) 0.0039(5) 0.0016(5)
N3 0.0153(7) 0.0168(7) 0.0115(7) 0.0002(6) 0.0034(6) 0.0016(6)
C19 0.0153(8) 0.0140(8) 0.0176(9) 0.0033(7) -0.0002(7) -0.0027(7)
O2 0.0158(6) 0.0264(7) 0.0182(6) 0.0067(5) 0.0069(5) -0.0009(5)
N2 0.0163(7) 0.0182(7) 0.0136(7) 0.0003(6) 0.0050(6) -0.0017(6)
C20 0.0233(9) 0.0194(9) 0.0119(8) 0.0023(7) 0.0009(7) -0.0047(7)
O5 0.0335(8) 0.0288(8) 0.0173(7) -0.0071(6) 0.0022(6) 0.0085(6)
N5 0.0215(8) 0.0245(8) 0.0155(8) -0.0016(6) 0.0031(6) 0.0032(7)
C21 0.0217(9) 0.0200(9) 0.0142(8) -0.0009(7) 0.0069(7) -0.0022(7)
O6 0.0182(6) 0.0241(7) 0.0244(7) -0.0031(6) 0.0038(5) 0.0045(6)
C22 0.0146(8) 0.0161(8) 0.0155(8) -0.0008(7) 0.0028(7) -0.0012(7)
O7 0.0326(8) 0.0660(12) 0.0271(8) -0.0218(8) -0.0111(7) 0.0233(8)
C9 0.0151(8) 0.0200(9) 0.0152(9) -0.0010(7) 0.0005(7) 0.0062(7)
O8 0.0225(7) 0.0169(7) 0.0372(8) -0.0005(6) 0.0021(6) 0.0020(6)
C6 0.0215(9) 0.0157(8) 0.0143(8) -0.0001(7) 0.0039(7) 0.0032(7)
C5 0.0273(10) 0.0211(10) 0.0224(10) 0.0055(8) 0.0019(8) 0.0075(8)
C4 0.0370(11) 0.0201(10) 0.0193(10) 0.0094(8) 0.0034(8) 0.0024(9)
C3 0.0296(10) 0.0184(9) 0.0166(9) 0.0037(7) 0.0073(8) -0.0039(8)
C2 0.0205(9) 0.0159(9) 0.0104(8) -0.0013(6) 0.0024(7) -0.0011(7)
C1 0.0189(8) 0.0126(8) 0.0095(8) -0.0006(6) 0.0030(6) -0.0003(7)
C17 0.0132(8) 0.0107(8) 0.0171(9) 0.0029(6) 0.0013(7) 0.0002(6)
C16 0.0156(8) 0.0208(9) 0.0210(9) -0.0007(7) 0.0066(7) 0.0038(7)
C15 0.0184(9) 0.0193(9) 0.0229(10) -0.0010(7) 0.0076(7) 0.0047(7)
C14 0.0192(9) 0.0199(9) 0.0176(9) -0.0009(7) 0.0081(7) 0.0033(7)
C13 0.0238(9) 0.0144(9) 0.0232(10) -0.0015(7) 0.0055(8) -0.0025(7)
C12 0.0212(9) 0.0178(9) 0.0215(9) -0.0032(7) 0.0048(7) -0.0058(7)
C11 0.0142(8) 0.0302(10) 0.0219(10) -0.0031(8) 0.0073(7) -0.0009(8)
C10 0.0131(8) 0.0301(11) 0.0267(10) 0.0015(8) 0.0045(7) 0.0012(8)
C24 0.0302(11) 0.0267(10) 0.0233(10) -0.0013(8) 0.0127(8) 0.0103(9)
C25 0.0383(13) 0.0378(13) 0.0366(13) 0.0011(10) 0.0137(10) 0.0217(11)
C7 0.0232(9) 0.0270(10) 0.0200(9) 0.0013(8) 0.0113(8) -0.0061(8)
C8 0.0206(10) 0.0403(13) 0.0344(12) 0.0070(10) 0.0120(9) 0.0001(9)
C26 0.0371(12) 0.0378(13) 0.0299(12) -0.0059(10) -0.0023(10) 0.0125(10)

loop_
_atom_type_symbol
_atom_type_description
_atom_type_scat_dispersion_real
_atom_type_scat_dispersion_imag
_atom_type_scat_source
C C 0.0033 0.0016 'International Tables Vol C Tables 4.2.6.8 and 6.1.1.4'
H H 0.0000 0.0000 'International Tables Vol C Tables 4.2.6.8 and 6.1.1.4'
Fe Fe 0.3463 0.8444 'International Tables Vol C Tables 4.2.6.8 and 6.1.1.4'
N N 0.0061 0.0033 'International Tables Vol C Tables 4.2.6.8 and 6.1.1.4'
O O 0.0106 0.0060 'International Tables Vol C Tables 4.2.6.8 and 6.1.1.4'

loop_
_exptl_crystal_face_index_h
_exptl_crystal_face_index_k
_exptl_crystal_face_index_l
_exptl_crystal_face_perp_dist
11 -5 -18 0.0932
-3 2 21 0.1372
16 -6 -2 0.0392
5 -21 -2 0.0566
-5 21 1 0.0676
4 16 -15 0.1032
-8 -9 19 0.1413
-10 10 17 0.1284
-17 -1 0 0.0183
17 1 0 0.0466
-10 -4 -13 0.0482

loop_
_geom_angle_atom_site_label_1
_geom_angle_atom_site_label_2
_geom_angle_atom_site_label_3
_geom_angle
_geom_angle_site_symmetry_1
_geom_angle_site_symmetry_3
_geom_angle_publ_flag
O4 Fe N1 88.84(5) . . ?
O4 Fe N4 86.36(5) . . ?
O4 Fe N3 161.09(5) . . ?
O4 Fe N2 86.77(5) . . ?
N1 Fe N4 173.95(6) . . ?
N1 Fe N3 98.85(6) . . ?
N1 Fe N2 77.64(6) . . ?
N4 Fe N3 86.84(6) . . ?
N4 Fe N2 105.73(6) . . ?
O1 Fe O4 107.01(5) . . ?
O1 Fe N1 86.28(5) . . ?
O1 Fe N4 91.61(5) . . ?
O1 Fe N3 90.79(5) . . ?
O1 Fe N2 158.67(6) . . ?
N3 Fe N2 78.13(5) . . ?
C23 O4 Fe 129.39(11) . . ?
C9 N1 Fe 126.94(12) . . ?
C9 N1 C10 116.84(15) . . ?
C10 N1 Fe 116.21(11) . . ?
O4 C23 C18 122.95(15) . . ?
O4 C23 C22 119.12(15) . . ?
C18 C23 C22 117.87(15) . . ?
C22 O3 C24 117.41(14) . . ?
C17 N4 Fe 124.20(12) . . ?
C17 N4 C16 116.06(15) . . ?
C16 N4 Fe 119.08(11) . . ?
C23 C18 C17 121.77(15) . . ?
C19 C18 C23 120.11(15) . . ?
C19 C18 C17 117.90(15) . . ?
C1 O1 Fe 135.36(11) . . ?
Fe N3 H3 103.1(14) . . ?
C14 N3 Fe 117.31(11) . . ?
C14 N3 H3 103.8(14) . . ?
C13 N3 Fe 110.62(10) . . ?
C13 N3 C14 112.90(14) . . ?
C13 N3 H3 108.0(15) . . ?
C18 C19 H19 119.6 . . ?
C20 C19 C18 120.81(16) . . ?
C20 C19 H19 119.6 . . ?
C2 O2 C7 117.47(14) . . ?
Fe N2 H2 112.8(13) . . ?
C12 N2 Fe 110.42(10) . . ?
C12 N2 C11 113.02(15) . . ?
C12 N2 H2 108.4(13) . . ?
C11 N2 Fe 106.48(11) . . ?
C11 N2 H2 105.7(13) . . ?
C19 C20 H20 120.2 . . ?
C19 C20 C21 119.68(16) . . ?
C21 C20 H20 120.2 . . ?
O6 N5 O5 119.75(15) . . ?
O7 N5 O5 119.86(16) . . ?
O7 N5 O6 120.38(15) . . ?
C20 C21 H21 119.8 . . ?
C22 C21 C20 120.48(16) . . ?
C22 C21 H21 119.8 . . ?
O3 C22 C23 114.16(15) . . ?
O3 C22 C21 124.94(16) . . ?
C21 C22 C23 120.90(16) . . ?
N1 C9 H9 117.3 . . ?
N1 C9 C6 125.47(16) . . ?
C6 C9 H9 117.3 . . ?
C26 O8 H8 111(2) . . ?
C5 C6 C9 117.59(17) . . ?
C1 C6 C9 122.38(16) . . ?
C1 C6 C5 120.03(17) . . ?
C6 C5 H5 119.7 . . ?
C4 C5 C6 120.65(18) . . ?
C4 C5 H5 119.7 . . ?
C5 C4 H4 120.1 . . ?
C5 C4 C3 119.89(17) . . ?
C3 C4 H4 120.1 . . ?
C4 C3 H3A 119.8 . . ?
C2 C3 C4 120.49(17) . . ?
C2 C3 H3A 119.8 . . ?
O2 C2 C3 125.10(16) . . ?
O2 C2 C1 114.16(15) . . ?
C3 C2 C1 120.73(17) . . ?
O1 C1 C6 123.32(16) . . ?
O1 C1 C2 118.61(15) . . ?
C6 C1 C2 118.07(16) . . ?
N4 C17 C18 126.72(16) . . ?
N4 C17 H17 116.6 . . ?
C18 C17 H17 116.6 . . ?
N4 C16 H16A 108.8 . . ?
N4 C16 H16B 108.8 . . ?
N4 C16 C15 113.72(15) . . ?
H16A C16 H16B 107.7 . . ?
C15 C16 H16A 108.8 . . ?
C15 C16 H16B 108.8 . . ?
C16 C15 H15A 108.8 . . ?
C16 C15 H15B 108.8 . . ?
H15A C15 H15B 107.7 . . ?
C14 C15 C16 113.68(15) . . ?
C14 C15 H15A 108.8 . . ?
C14 C15 H15B 108.8 . . ?
N3 C14 C15 113.45(14) . . ?
N3 C14 H14A 108.9 . . ?
N3 C14 H14B 108.9 . . ?
C15 C14 H14A 108.9 . . ?
C15 C14 H14B 108.9 . . ?
H14A C14 H14B 107.7 . . ?
N3 C13 H13A 110.2 . . ?
N3 C13 H13B 110.2 . . ?
N3 C13 C12 107.52(15) . . ?
H13A C13 H13B 108.5 . . ?
C12 C13 H13A 110.2 . . ?
C12 C13 H13B 110.2 . . ?
N2 C12 C13 108.09(15) . . ?
N2 C12 H12A 110.1 . . ?
N2 C12 H12B 110.1 . . ?
C13 C12 H12A 110.1 . . ?
C13 C12 H12B 110.1 . . ?
H12A C12 H12B 108.4 . . ?
N2 C11 H11A 109.7 . . ?
N2 C11 H11B 109.7 . . ?
N2 C11 C10 109.61(14) . . ?
H11A C11 H11B 108.2 . . ?
C10 C11 H11A 109.7 . . ?
C10 C11 H11B 109.7 . . ?
N1 C10 C11 109.45(15) . . ?
N1 C10 H10A 109.8 . . ?
N1 C10 H10B 109.8 . . ?
C11 C10 H10A 109.8 . . ?
C11 C10 H10B 109.8 . . ?
H10A C10 H10B 108.2 . . ?
O3 C24 H24A 110.3 . . ?
O3 C24 H24B 110.3 . . ?
O3 C24 C25 106.90(16) . . ?
H24A C24 H24B 108.6 . . ?
C25 C24 H24A 110.3 . . ?
C25 C24 H24B 110.3 . . ?
C24 C25 H25A 109.5 . . ?
C24 C25 H25B 109.5 . . ?
C24 C25 H25C 109.5 . . ?
H25A C25 H25B 109.5 . . ?
H25A C25 H25C 109.5 . . ?
H25B C25 H25C 109.5 . . ?
O2 C7 H7A 110.3 . . ?
O2 C7 H7B 110.3 . . ?
O2 C7 C8 107.14(15) . . ?
H7A C7 H7B 108.5 . . ?
C8 C7 H7A 110.3 . . ?
C8 C7 H7B 110.3 . . ?
C7 C8 H8A 109.5 . . ?
C7 C8 H8B 109.5 . . ?
C7 C8 H8C 109.5 . . ?
H8A C8 H8B 109.5 . . ?
H8A C8 H8C 109.5 . . ?
H8B C8 H8C 109.5 . . ?
O8 C26 H26A 109.5 . . ?
O8 C26 H26B 109.5 . . ?
O8 C26 H26C 109.5 . . ?
H26A C26 H26B 109.5 . . ?
H26A C26 H26C 109.5 . . ?
H26B C26 H26C 109.5 . . ?

loop_
_geom_bond_atom_site_label_1
_geom_bond_atom_site_label_2
_geom_bond_distance
_geom_bond_site_symmetry_2
_geom_bond_publ_flag
Fe O4 1.9354(12) . ?
Fe N1 2.1196(15) . ?
Fe N4 2.1340(14) . ?
Fe O1 1.9000(12) . ?
Fe N3 2.1511(15) . ?
Fe N2 2.2020(15) . ?
O4 C23 1.321(2) . ?
N1 C9 1.288(2) . ?
N1 C10 1.475(2) . ?
C23 C18 1.411(2) . ?
C23 C22 1.417(2) . ?
O3 C22 1.373(2) . ?
O3 C24 1.427(2) . ?
N4 C17 1.287(2) . ?
N4 C16 1.481(2) . ?
C18 C19 1.407(2) . ?
C18 C17 1.449(2) . ?
O1 C1 1.311(2) . ?
N3 C14 1.480(2) . ?
N3 C13 1.477(2) . ?
N3 H3 0.86(2) . ?
C19 H19 0.9500 . ?
C19 C20 1.372(3) . ?
O2 C2 1.369(2) . ?
O2 C7 1.433(2) . ?
N2 C12 1.482(2) . ?
N2 C11 1.484(2) . ?
N2 H2 0.89(2) . ?
C20 H20 0.9500 . ?
C20 C21 1.402(3) . ?
O5 N5 1.260(2) . ?
N5 O6 1.253(2) . ?
N5 O7 1.238(2) . ?
C21 H21 0.9500 . ?
C21 C22 1.380(2) . ?
C9 H9 0.9500 . ?
C9 C6 1.445(3) . ?
O8 C26 1.400(3) . ?
O8 H8 0.85(3) . ?
C6 C5 1.416(3) . ?
C6 C1 1.407(2) . ?
C5 H5 0.9500 . ?
C5 C4 1.368(3) . ?
C4 H4 0.9500 . ?
C4 C3 1.404(3) . ?
C3 H3A 0.9500 . ?
C3 C2 1.380(2) . ?
C2 C1 1.421(2) . ?
C17 H17 0.9500 . ?
C16 H16A 0.9900 . ?
C16 H16B 0.9900 . ?
C16 C15 1.516(3) . ?
C15 H15A 0.9900 . ?
C15 H15B 0.9900 . ?
C15 C14 1.510(3) . ?
C14 H14A 0.9900 . ?
C14 H14B 0.9900 . ?
C13 H13A 0.9900 . ?
C13 H13B 0.9900 . ?
C13 C12 1.508(3) . ?
C12 H12A 0.9900 . ?
C12 H12B 0.9900 . ?
C11 H11A 0.9900 . ?
C11 H11B 0.9900 . ?
C11 C10 1.526(3) . ?
C10 H10A 0.9900 . ?
C10 H10B 0.9900 . ?
C24 H24A 0.9900 . ?
C24 H24B 0.9900 . ?
C24 C25 1.508(3) . ?
C25 H25A 0.9800 . ?
C25 H25B 0.9800 . ?
C25 H25C 0.9800 . ?
C7 H7A 0.9900 . ?
C7 H7B 0.9900 . ?
C7 C8 1.501(3) . ?
C8 H8A 0.9800 . ?
C8 H8B 0.9800 . ?
C8 H8C 0.9800 . ?
C26 H26A 0.9800 . ?
C26 H26B 0.9800 . ?
C26 H26C 0.9800 . ?

loop_
_geom_hbond_atom_site_label_D
_geom_hbond_atom_site_label_H
_geom_hbond_atom_site_label_A
_geom_hbond_distance_DH
_geom_hbond_distance_HA
_geom_hbond_distance_DA
_geom_hbond_angle_DHA
_geom_hbond_site_symmetry_A
_geom_hbond_publ_flag
O8 H8 O4 0.85(3) 1.98(3) 2.8263(19) 170(3) . yes

loop_
_geom_torsion_atom_site_label_1
_geom_torsion_atom_site_label_2
_geom_torsion_atom_site_label_3
_geom_torsion_atom_site_label_4
_geom_torsion
_geom_torsion_site_symmetry_1
_geom_torsion_site_symmetry_2
_geom_torsion_site_symmetry_3
_geom_torsion_site_symmetry_4
_geom_torsion_publ_flag
Fe O4 C23 C18 -31.2(2) . . . . ?
Fe O4 C23 C22 151.59(12) . . . . ?
Fe N1 C9 C6 -2.2(3) . . . . ?
Fe N1 C10 C11 -14.35(19) . . . . ?
Fe N4 C17 C18 -2.2(2) . . . . ?
Fe N4 C16 C15 59.26(18) . . . . ?
Fe O1 C1 C6 1.2(3) . . . . ?
Fe O1 C1 C2 -179.91(12) . . . . ?
Fe N3 C14 C15 -62.56(18) . . . . ?
Fe N3 C13 C12 -45.96(17) . . . . ?
Fe N2 C12 C13 -38.04(17) . . . . ?
Fe N2 C11 C10 -49.22(17) . . . . ?
O4 Fe O1 C1 83.44(16) . . . . ?
O4 C23 C18 C19 -172.64(15) . . . . ?
O4 C23 C18 C17 1.8(3) . . . . ?
O4 C23 C22 O3 -4.6(2) . . . . ?
O4 C23 C22 C21 174.94(16) . . . . ?
N1 Fe O1 C1 -4.20(16) . . . . ?
N1 C9 C6 C5 177.62(18) . . . . ?
N1 C9 C6 C1 -2.6(3) . . . . ?
C23 C18 C19 C20 -3.6(3) . . . . ?
C23 C18 C17 N4 14.3(3) . . . . ?
N4 Fe O1 C1 170.13(16) . . . . ?
N4 C16 C15 C14 -65.8(2) . . . . ?
C18 C23 C22 O3 178.07(15) . . . . ?
C18 C23 C22 C21 -2.4(3) . . . . ?
C18 C19 C20 C21 0.2(3) . . . . ?
N3 Fe O1 C1 -103.02(16) . . . . ?
N3 C13 C12 N2 55.24(19) . . . . ?
C19 C18 C17 N4 -171.20(16) . . . . ?
C19 C20 C21 C22 2.1(3) . . . . ?
O2 C2 C1 O1 -2.0(2) . . . . ?
O2 C2 C1 C6 176.88(15) . . . . ?
N2 Fe O1 C1 -45.0(2) . . . . ?
N2 C11 C10 N1 42.4(2) . . . . ?
C20 C21 C22 C23 -0.9(3) . . . . ?
C20 C21 C22 O3 178.55(17) . . . . ?
C22 C23 C18 C19 4.6(2) . . . . ?
C22 C23 C18 C17 179.02(15) . . . . ?
C22 O3 C24 C25 -179.32(17) . . . . ?
C9 N1 C10 C11 165.73(16) . . . . ?
C9 C6 C5 C4 178.06(18) . . . . ?
C9 C6 C1 O1 3.4(3) . . . . ?
C9 C6 C1 C2 -175.44(16) . . . . ?
C6 C5 C4 C3 -1.3(3) . . . . ?
C5 C6 C1 O1 -176.83(16) . . . . ?
C5 C6 C1 C2 4.3(3) . . . . ?
C5 C4 C3 C2 1.6(3) . . . . ?
C4 C3 C2 O2 -179.91(17) . . . . ?
C4 C3 C2 C1 1.1(3) . . . . ?
C3 C2 C1 O1 177.05(16) . . . . ?
C3 C2 C1 C6 -4.0(3) . . . . ?
C2 O2 C7 C8 177.30(16) . . . . ?
C1 C6 C5 C4 -1.7(3) . . . . ?
C17 N4 C16 C15 -129.67(17) . . . . ?
C17 C18 C19 C20 -178.20(16) . . . . ?
C16 N4 C17 C18 -172.74(16) . . . . ?
C16 C15 C14 N3 68.1(2) . . . . ?
C14 N3 C13 C12 -179.68(15) . . . . ?
C13 N3 C14 C15 67.9(2) . . . . ?
C12 N2 C11 C10 72.19(19) . . . . ?
C11 N2 C12 C13 -157.18(15) . . . . ?
C10 N1 C9 C6 177.71(17) . . . . ?
C24 O3 C22 C23 176.16(16) . . . . ?
C24 O3 C22 C21 -3.3(3) . . . . ?
C7 O2 C2 C3 11.2(3) . . . . ?
C7 O2 C2 C1 -169.70(15) . . . . ?

loop_
_exptl_oxdiff_crystal_face_indexfrac_h
_exptl_oxdiff_crystal_face_indexfrac_k
_exptl_oxdiff_crystal_face_indexfrac_l
_exptl_oxdiff_crystal_face_x
_exptl_oxdiff_crystal_face_y
_exptl_oxdiff_crystal_face_z
11.1792 -5.0357 -18.3131 -0.0143 -0.0695 0.9975
-2.7922 2.2556 21.1298 -0.1148 -0.4680 -0.8762
16.4033 -5.9016 -2.1964 -0.1974 -0.8254 0.5290
5.0243 -21.2511 -2.1463 0.7266 -0.5570 0.4022
-4.6630 21.3999 1.3568 -0.7387 0.5664 -0.3655
4.2446 16.0063 -14.6736 -0.6878 0.5299 0.4961
-7.7463 -8.5567 18.9574 0.4636 -0.3586 -0.8103
-10.2062 9.6048 17.0706 -0.1895 0.1426 -0.9715
-16.6950 -0.7264 0.1885 0.4807 0.7814 -0.3979
16.6621 0.7701 -0.0211 -0.4824 -0.7841 0.3905
-10.3206 -3.9971 -13.0313 0.5017 0.8190 0.2783
